data_4339688
loop_
_publ_author_name
'Abdou, Hanan E.'
'Mohamed, Ahmed A.'
'Fackler, Jr, John P'

_publ_section_title
;
 Oxidative addition of small molecules to a dinuclear Au(I) amidinate
 complex, Au2[(2,6-Me2Ph)2N2CH]2. Syntheses and characterization of Au(II)
 amidinate complexes including one which possesses Au(II)-oxygen bonds.
;
_journal_issue 23
_journal_name_full 'Inorganic chemistry'
_journal_page_first 9692
_journal_page_last 9699
_journal_paper_doi 10.1021/ic700929e
_journal_volume 46
_journal_year 2007
_chemical_formula_moiety 'C34 H38 Au2 Cl2 N4, 1.5(C6 H12)'
_chemical_formula_sum 'C43 H56 Au2 Cl2 N4'
_chemical_formula_weight 1093.76
_chemical_name_systematic
; 
 ? 
;
_space_group_IT_number 14
_symmetry_cell_setting monoclinic
_symmetry_space_group_name_Hall '-P 2ybc'
_symmetry_space_group_name_H-M 'P 1 21/c 1'
_atom_sites_solution_hydrogens geom
_atom_sites_solution_primary direct
_atom_sites_solution_secondary difmap
_audit_creation_method SHELXL-97
_cell_angle_alpha 90.00
_cell_angle_beta 94.86(3)
_cell_angle_gamma 90.00
_cell_formula_units_Z 4
_cell_length_a 11.012(2)
_cell_length_b 18.464(4)
_cell_length_c 19.467(4)
_cell_measurement_temperature 110(2)
_cell_volume 3943.9(14)
_computing_cell_refinement 'Bruker SMART'
_computing_data_collection 'Bruker SMART'
_computing_data_reduction 'Bruker SAINT'
_computing_molecular_graphics 'Bruker SHELXTL'
_computing_publication_material 'Bruker SHELXTL'
_computing_structure_refinement 'SHELXL-97 (Sheldrick, 1997)'
_computing_structure_solution 'SHELXS-97 (Sheldrick, 1990)'
_diffrn_ambient_temperature 110(2)
_diffrn_measured_fraction_theta_full 0.947
_diffrn_measured_fraction_theta_max 0.947
_diffrn_radiation_monochromator graphite
_diffrn_radiation_source 'fine-focus sealed tube'
_diffrn_radiation_type MoK\a
_diffrn_radiation_wavelength 0.71073
_diffrn_reflns_av_R_equivalents 0.0522
_diffrn_reflns_av_sigmaI/netI 0.0474
_diffrn_reflns_limit_h_max 14
_diffrn_reflns_limit_h_min -14
_diffrn_reflns_limit_k_max 24
_diffrn_reflns_limit_k_min -21
_diffrn_reflns_limit_l_max 24
_diffrn_reflns_limit_l_min -25
_diffrn_reflns_number 45147
_diffrn_reflns_theta_full 28.35
_diffrn_reflns_theta_max 28.35
_diffrn_reflns_theta_min 1.52
_exptl_absorpt_coefficient_mu 7.603
_exptl_absorpt_correction_T_max 0.1314
_exptl_absorpt_correction_T_min 0.0922
_exptl_absorpt_process_details SADABS
_exptl_crystal_colour orange
_exptl_crystal_density_diffrn 1.842
_exptl_crystal_density_method 'not measured'
_exptl_crystal_description blocks
_exptl_crystal_F_000 2136.0
_exptl_crystal_size_max 0.40
_exptl_crystal_size_mid 0.30
_exptl_crystal_size_min 0.30
_refine_diff_density_max 9.794
_refine_diff_density_min -2.833
_refine_diff_density_rms 0.579
_refine_ls_extinction_method none
_refine_ls_goodness_of_fit_ref 1.015
_refine_ls_hydrogen_treatment mixed
_refine_ls_matrix_type full
_refine_ls_number_parameters 431
_refine_ls_number_reflns 9329
_refine_ls_number_restraints 28
_refine_ls_restrained_S_all 1.021
_refine_ls_R_factor_all 0.0878
_refine_ls_R_factor_gt 0.0689
_refine_ls_shift/su_max 0.050
_refine_ls_shift/su_mean 0.001
_refine_ls_structure_factor_coef Fsqd
_refine_ls_weighting_details 'calc w=1/[\s^2^(Fo^2^)+(0.1238P)^2^+59.0860P] where P=(Fo^2^+2Fc^2^)/3'
_refine_ls_weighting_scheme calc
_refine_ls_wR_factor_gt 0.1707
_refine_ls_wR_factor_ref 0.1931
_reflns_number_gt 7500
_reflns_number_total 9329
_reflns_threshold_expression >2sigma(I)
_cod_data_source_file ic700929e-file003.cif
_cod_data_source_block dinuclearCl2
_cod_depositor_comments
;
The following automatic conversions were performed:

'_symmetry_cell_setting' value 'Monoclinic' changed to 'monoclinic'
according to
/usr/data/users/saulius/automatic-downloads/retrospective/ACS/lib/dictionaries/cif_core.dic
dictionary named 'cif_core.dic' version 2.4.2 from 2011-04-26.

Automatic conversion script
Id: cif_fix_values 2281 2013-09-26 08:29:07Z andrius 
;
_cod_original_cell_volume 3943.7(14)
_cod_original_sg_symbol_H-M P2(1)/c
_cod_original_formula_sum 'C43 H56 Au2 Cl2 N4 '
_cod_database_code 4339688

loop_
_symmetry_equiv_pos_as_xyz
'x, y, z'
'-x, y+1/2, -z+1/2'
'-x, -y, -z'
'x, -y-1/2, z-1/2'

loop_
_atom_site_label
_atom_site_type_symbol
_atom_site_fract_x
_atom_site_fract_y
_atom_site_fract_z
_atom_site_U_iso_or_equiv
_atom_site_adp_type
_atom_site_occupancy
_atom_site_symmetry_multiplicity
_atom_site_calc_flag
_atom_site_refinement_flags
_atom_site_disorder_assembly
_atom_site_disorder_group
Au1 Au 0.80286(3) 0.295382(19) -0.335109(17) 0.01881(13) Uani 1 1 d . . .
Cl1 Cl 0.9763(2) 0.36907(15) -0.31256(12) 0.0290(5) Uani 1 1 d . . .
N1 N 0.8533(7) 0.2650(5) -0.4282(4) 0.0205(16) Uani 1 1 d . . .
C1 C 0.7822(9) 0.2233(5) -0.4693(5) 0.0189(19) Uani 1 1 d . . .
H1 H 0.8079 0.2119 -0.5134 0.023 Uiso 1 1 calc R . .
Au2 Au 0.61497(3) 0.21910(2) -0.360734(17) 0.01873(13) Uani 1 1 d . . .
Cl2 Cl 0.4424(2) 0.14372(14) -0.38233(12) 0.0279(5) Uani 1 1 d . . .
N2 N 0.6771(8) 0.1963(5) -0.4528(4) 0.0204(16) Uani 1 1 d . . .
C2 C 0.9648(9) 0.2901(5) -0.4552(5) 0.0198(19) Uani 1 1 d . . .
N3 N 0.7398(8) 0.3196(4) -0.2430(4) 0.0216(17) Uani 1 1 d . . .
C3 C 0.9634(10) 0.3579(6) -0.4891(5) 0.029(2) Uani 1 1 d . . .
N4 N 0.5627(8) 0.2512(5) -0.2681(4) 0.0226(17) Uani 1 1 d . . .
C4 C 1.0698(11) 0.3806(7) -0.5155(6) 0.036(3) Uani 1 1 d . . .
H4 H 1.0718 0.4263 -0.5379 0.043 Uiso 1 1 calc R . .
C5 C 1.1733(12) 0.3380(8) -0.5097(6) 0.044(3) Uani 1 1 d . . .
H5 H 1.2451 0.3541 -0.5288 0.053 Uiso 1 1 calc R . .
C6 C 1.1729(10) 0.2720(7) -0.4763(6) 0.034(3) Uani 1 1 d . . .
H6 H 1.2444 0.2430 -0.4731 0.041 Uiso 1 1 calc R . .
C7 C 1.0682(10) 0.2473(6) -0.4471(5) 0.026(2) Uani 1 1 d . . .
C8 C 0.8506(12) 0.4028(7) -0.4951(6) 0.040(3) Uani 1 1 d . . .
H8A H 0.7847 0.3759 -0.5207 0.060 Uiso 1 1 calc R . .
H8B H 0.8659 0.4478 -0.5196 0.060 Uiso 1 1 calc R . .
H8C H 0.8269 0.4143 -0.4489 0.060 Uiso 1 1 calc R . .
C9 C 1.0678(11) 0.1777(7) -0.4083(6) 0.035(3) Uani 1 1 d . . .
H9A H 1.0142 0.1429 -0.4340 0.052 Uiso 1 1 calc R . .
H9B H 1.0382 0.1862 -0.3629 0.052 Uiso 1 1 calc R . .
H9C H 1.1508 0.1581 -0.4025 0.052 Uiso 1 1 calc R . .
C10 C 0.6047(10) 0.1593(6) -0.5074(5) 0.029(2) Uani 1 1 d . . .
C11 C 0.6190(12) 0.0866(6) -0.5196(5) 0.034(3) Uani 1 1 d . . .
C12 C 0.5410(16) 0.0562(9) -0.5721(7) 0.059(4) Uani 1 1 d . . .
H12 H 0.5498 0.0067 -0.5841 0.070 Uiso 1 1 calc R . .
C13 C 0.4513(16) 0.0975(9) -0.6069(6) 0.059(4) Uani 1 1 d . . .
H13 H 0.3995 0.0753 -0.6423 0.071 Uiso 1 1 calc R . .
C14 C 0.4338(12) 0.1680(9) -0.5928(6) 0.045(3) Uani 1 1 d . . .
H14 H 0.3693 0.1942 -0.6168 0.054 Uiso 1 1 calc R . .
C15 C 0.5117(11) 0.2020(7) -0.5424(5) 0.035(3) Uani 1 1 d . . .
C16 C 0.7149(15) 0.0435(7) -0.4790(7) 0.050(4) Uani 1 1 d . . .
H16A H 0.7200 -0.0048 -0.4994 0.075 Uiso 1 1 calc R . .
H16B H 0.6938 0.0390 -0.4313 0.075 Uiso 1 1 calc R . .
H16C H 0.7937 0.0680 -0.4797 0.075 Uiso 1 1 calc R . .
C17 C 0.4932(11) 0.2812(7) -0.5252(6) 0.037(3) Uani 1 1 d . . .
H17A H 0.4449 0.3047 -0.5635 0.056 Uiso 1 1 calc R . .
H17B H 0.5726 0.3051 -0.5177 0.056 Uiso 1 1 calc R . .
H17C H 0.4502 0.2848 -0.4833 0.056 Uiso 1 1 calc R . .
C18 C 0.6330(9) 0.2948(5) -0.2278(5) 0.0173(18) Uani 1 1 d . . .
H18 H 0.6045 0.3092 -0.1851 0.021 Uiso 1 1 calc R . .
C19 C 0.8083(10) 0.3645(6) -0.1931(5) 0.026(2) Uani 1 1 d . . .
C20 C 0.7844(15) 0.4397(7) -0.1911(6) 0.047(4) Uani 1 1 d . . .
C21 C 0.856(2) 0.4811(9) -0.1438(7) 0.074(6) Uani 1 1 d . . .
H21 H 0.8420 0.5317 -0.1410 0.089 Uiso 1 1 calc R . .
C22 C 0.9472(18) 0.4491(10) -0.1006(7) 0.074(6) Uani 1 1 d . . .
H22 H 0.9983 0.4783 -0.0701 0.089 Uiso 1 1 calc R . .
C23 C 0.9635(13) 0.3773(10) -0.1017(6) 0.051(4) Uani 1 1 d . . .
H23 H 1.0231 0.3563 -0.0696 0.061 Uiso 1 1 calc R . .
C24 C 0.8972(10) 0.3321(7) -0.1480(5) 0.034(3) Uani 1 1 d . . .
C25 C 0.691(2) 0.4727(8) -0.2420(7) 0.074(6) Uani 1 1 d . . .
H25A H 0.6985 0.5256 -0.2400 0.111 Uiso 1 1 calc R . .
H25B H 0.6097 0.4583 -0.2309 0.111 Uiso 1 1 calc R . .
H25C H 0.7052 0.4560 -0.2885 0.111 Uiso 1 1 calc R . .
C26 C 0.9186(12) 0.2523(8) -0.1505(6) 0.040(3) Uani 1 1 d . . .
H26A H 0.9154 0.2364 -0.1986 0.061 Uiso 1 1 calc R . .
H26B H 0.8556 0.2271 -0.1270 0.061 Uiso 1 1 calc R . .
H26C H 0.9990 0.2410 -0.1274 0.061 Uiso 1 1 calc R . .
C27 C 0.4472(10) 0.2306(5) -0.2464(5) 0.023(2) Uani 1 1 d . . .
C28 C 0.4401(10) 0.1692(6) -0.2052(5) 0.028(2) Uani 1 1 d . . .
C29 C 0.3265(11) 0.1510(6) -0.1829(6) 0.034(3) Uani 1 1 d . . .
H29 H 0.3193 0.1098 -0.1544 0.041 Uiso 1 1 calc R . .
C30 C 0.2256(12) 0.1920(8) -0.2019(7) 0.043(3) Uani 1 1 d . . .
H30 H 0.1492 0.1783 -0.1866 0.052 Uiso 1 1 calc R . .
C31 C 0.2325(11) 0.2528(7) -0.2425(6) 0.038(3) Uani 1 1 d . . .
H31 H 0.1614 0.2807 -0.2547 0.045 Uiso 1 1 calc R . .
C32 C 0.3435(11) 0.2733(7) -0.2657(6) 0.032(2) Uani 1 1 d . . .
C33 C 0.5499(11) 0.1244(7) -0.1877(6) 0.037(3) Uani 1 1 d . . .
H33A H 0.5271 0.0809 -0.1630 0.055 Uiso 1 1 calc R . .
H33B H 0.6095 0.1524 -0.1584 0.055 Uiso 1 1 calc R . .
H33C H 0.5857 0.1103 -0.2301 0.055 Uiso 1 1 calc R . .
C34 C 0.3539(13) 0.3384(7) -0.3128(6) 0.041(3) Uani 1 1 d . . .
H34A H 0.2729 0.3594 -0.3240 0.061 Uiso 1 1 calc R . .
H34B H 0.3879 0.3229 -0.3554 0.061 Uiso 1 1 calc R . .
H34C H 0.4074 0.3747 -0.2894 0.061 Uiso 1 1 calc R . .
C35 C 0.5823(15) 0.9779(11) -0.0359(9) 0.029(5) Uiso 0.50 1 d PD A -1
H35A H 0.6322 0.9351 -0.0457 0.035 Uiso 0.50 1 calc PR A -1
H35B H 0.6186 1.0204 -0.0575 0.035 Uiso 0.50 1 calc PR A -1
C36 C 0.590(2) 0.9896(18) 0.0418(10) 0.057(8) Uiso 0.50 1 d PD A -1
H36A H 0.6733 1.0055 0.0580 0.069 Uiso 0.50 1 calc PR A -1
H36B H 0.5740 0.9431 0.0648 0.069 Uiso 0.50 1 calc PR A -1
C37 C 0.498(3) 1.046(3) 0.0623(16) 0.53(14) Uiso 0.50 1 d PD A -1
H37A H 0.5209 1.0942 0.0448 0.631 Uiso 0.50 1 calc PR A -1
H37B H 0.5010 1.0490 0.1132 0.631 Uiso 0.50 1 calc PR A -1
C38 C 0.368(2) 1.026(3) 0.0327(14) 0.31(7) Uiso 0.50 1 d PD A -1
H38A H 0.3446 0.9789 0.0508 0.375 Uiso 0.50 1 calc PR A -1
H38B H 0.3098 1.0633 0.0467 0.375 Uiso 0.50 1 calc PR A -1
C39 C 0.3651(16) 1.0235(14) -0.0465(12) 0.044(6) Uiso 0.50 1 d PD A -1
H39A H 0.2814 1.0118 -0.0660 0.053 Uiso 0.50 1 calc PR A -1
H39B H 0.3872 1.0715 -0.0643 0.053 Uiso 0.50 1 calc PR A -1
C40 C 0.4531(17) 0.9667(14) -0.0697(11) 0.058(8) Uiso 0.50 1 d PD A -1
H40A H 0.4546 0.9691 -0.1205 0.070 Uiso 0.50 1 calc PR A -1
H40B H 0.4241 0.9179 -0.0578 0.070 Uiso 0.50 1 calc PR A -1
C41 C 0.9613(16) 0.0198(11) -0.1635(9) 0.111(4) Uiso 1.014(17) 1 d PD . .
H41A H 0.9851 0.0158 -0.1135 0.133 Uiso 1.014(17) 1 calc PR . .
H41B H 1.0041 -0.0180 -0.1882 0.133 Uiso 1.014(17) 1 calc PR . .
C42 C 0.9880(18) 0.0944(10) -0.1902(9) 0.111(4) Uiso 1.014(17) 1 d PD . .
H42A H 1.0752 0.1056 -0.1784 0.133 Uiso 1.014(17) 1 calc PR . .
H42B H 0.9395 0.1304 -0.1665 0.133 Uiso 1.014(17) 1 calc PR . .
C43 C 0.9599(17) 0.1024(11) -0.2672(9) 0.111(4) Uiso 1.014(17) 1 d PD . .
H43A H 0.9630 0.1545 -0.2791 0.133 Uiso 1.014(17) 1 calc PR . .
H43B H 1.0245 0.0776 -0.2907 0.133 Uiso 1.014(17) 1 calc PR . .
C44 C 0.8384(18) 0.0727(12) -0.2949(8) 0.111(4) Uiso 1.014(17) 1 d PD . .
H44A H 0.8429 0.0606 -0.3441 0.133 Uiso 1.014(17) 1 calc PR . .
H44B H 0.7767 0.1115 -0.2925 0.133 Uiso 1.014(17) 1 calc PR . .
C45 C 0.7940(17) 0.0061(11) -0.2583(9) 0.111(4) Uiso 1.014(17) 1 d PD . .
H45A H 0.8348 -0.0377 -0.2747 0.133 Uiso 1.014(17) 1 calc PR . .
H45B H 0.7050 0.0004 -0.2693 0.133 Uiso 1.014(17) 1 calc PR . .
C46 C 0.8225(16) 0.0138(12) -0.1788(8) 0.111(4) Uiso 1.014(17) 1 d PD . .
H46A H 0.7823 0.0577 -0.1622 0.133 Uiso 1.014(17) 1 calc PR . .
H46B H 0.7915 -0.0289 -0.1550 0.133 Uiso 1.014(17) 1 calc PR . .

loop_
_atom_site_aniso_label
_atom_site_aniso_U_11
_atom_site_aniso_U_22
_atom_site_aniso_U_33
_atom_site_aniso_U_23
_atom_site_aniso_U_13
_atom_site_aniso_U_12
Au1 0.0192(2) 0.0192(2) 0.01848(19) -0.00024(12) 0.00392(14) -0.00230(13)
Cl1 0.0301(13) 0.0325(13) 0.0247(11) -0.0012(10) 0.0044(9) -0.0120(11)
N1 0.016(4) 0.031(4) 0.015(3) 0.001(3) 0.003(3) 0.001(3)
C1 0.018(5) 0.018(4) 0.022(4) 0.003(3) 0.011(4) 0.000(4)
Au2 0.0189(2) 0.0198(2) 0.01812(19) -0.00155(12) 0.00522(14) -0.00201(13)
Cl2 0.0273(13) 0.0326(13) 0.0249(11) -0.0064(9) 0.0080(9) -0.0120(10)
N2 0.021(4) 0.023(4) 0.018(4) -0.002(3) 0.004(3) -0.005(3)
C2 0.013(5) 0.029(5) 0.019(4) -0.004(3) 0.008(4) -0.008(4)
N3 0.031(5) 0.017(4) 0.017(3) -0.005(3) 0.001(3) 0.000(3)
C3 0.028(6) 0.039(6) 0.021(4) -0.002(4) 0.006(4) -0.006(5)
N4 0.020(4) 0.025(4) 0.024(4) -0.003(3) 0.009(3) 0.001(3)
C4 0.039(7) 0.038(6) 0.032(5) 0.001(5) 0.007(5) -0.019(5)
C5 0.029(6) 0.071(10) 0.035(6) -0.003(6) 0.015(5) -0.017(6)
C6 0.019(5) 0.044(7) 0.040(6) -0.011(5) 0.009(5) -0.002(5)
C7 0.022(5) 0.029(5) 0.028(5) -0.006(4) 0.001(4) -0.004(4)
C8 0.051(8) 0.031(6) 0.038(6) 0.013(5) 0.003(5) -0.006(6)
C9 0.026(6) 0.036(6) 0.042(6) 0.001(5) 0.006(5) 0.007(5)
C10 0.032(6) 0.034(6) 0.021(4) -0.004(4) 0.009(4) -0.004(5)
C11 0.048(7) 0.030(6) 0.027(5) -0.005(4) 0.017(5) -0.010(5)
C12 0.092(13) 0.052(9) 0.034(6) -0.013(6) 0.020(7) -0.034(9)
C13 0.085(12) 0.069(11) 0.024(6) 0.001(6) -0.002(6) -0.033(9)
C14 0.038(7) 0.068(10) 0.030(6) 0.013(6) 0.001(5) -0.024(7)
C15 0.034(6) 0.059(8) 0.014(4) -0.003(4) 0.008(4) -0.013(6)
C16 0.078(11) 0.020(6) 0.054(8) -0.006(5) 0.017(7) 0.011(6)
C17 0.027(6) 0.059(8) 0.026(5) 0.012(5) 0.005(5) 0.009(5)
C18 0.016(5) 0.018(4) 0.018(4) 0.002(3) 0.007(3) 0.004(3)
C19 0.036(6) 0.026(5) 0.017(4) -0.004(4) 0.011(4) -0.013(4)
C20 0.095(11) 0.027(6) 0.019(5) -0.002(4) 0.004(6) -0.017(7)
C21 0.152(19) 0.041(8) 0.030(7) -0.007(6) 0.022(9) -0.034(10)
C22 0.117(15) 0.076(12) 0.030(7) -0.008(7) 0.009(8) -0.071(12)
C23 0.041(7) 0.092(12) 0.021(5) -0.004(6) -0.001(5) -0.026(8)
C24 0.030(6) 0.049(7) 0.025(5) -0.001(5) 0.007(4) -0.016(5)
C25 0.148(19) 0.037(8) 0.038(7) -0.007(6) 0.015(9) 0.023(10)
C26 0.036(7) 0.055(8) 0.031(6) 0.010(5) 0.006(5) 0.018(6)
C27 0.028(5) 0.020(5) 0.021(4) -0.003(4) 0.011(4) -0.002(4)
C28 0.033(6) 0.026(5) 0.025(5) -0.005(4) 0.012(4) 0.002(4)
C29 0.040(7) 0.031(6) 0.035(6) -0.005(5) 0.012(5) -0.013(5)
C30 0.028(6) 0.053(8) 0.051(7) -0.018(6) 0.021(6) -0.015(6)
C31 0.024(6) 0.047(7) 0.043(6) -0.015(6) 0.005(5) 0.004(5)
C32 0.029(6) 0.037(6) 0.030(5) -0.004(5) 0.004(5) 0.007(5)
C33 0.038(7) 0.035(6) 0.039(6) 0.006(5) 0.014(5) 0.002(5)
C34 0.048(8) 0.032(6) 0.041(6) 0.007(5) -0.002(6) 0.005(6)

loop_
_atom_type_symbol
_atom_type_description
_atom_type_scat_dispersion_real
_atom_type_scat_dispersion_imag
_atom_type_scat_source
C C 0.0033 0.0016 'International Tables Vol C Tables 4.2.6.8 and 6.1.1.4'
H H 0.0000 0.0000 'International Tables Vol C Tables 4.2.6.8 and 6.1.1.4'
Cl Cl 0.1484 0.1585 'International Tables Vol C Tables 4.2.6.8 and 6.1.1.4'
Au Au -2.0133 8.8022 'International Tables Vol C Tables 4.2.6.8 and 6.1.1.4'
N N 0.0061 0.0033 'International Tables Vol C Tables 4.2.6.8 and 6.1.1.4'
O O 0.0106 0.0060 'International Tables Vol C Tables 4.2.6.8 and 6.1.1.4'

loop_
_geom_angle_atom_site_label_1
_geom_angle_atom_site_label_2
_geom_angle_atom_site_label_3
_geom_angle
N1 Au1 N3 174.9(3)
N1 Au1 Cl1 92.7(2)
N3 Au1 Cl1 92.3(2)
N1 Au1 Au2 87.2(2)
N3 Au1 Au2 87.8(2)
Cl1 Au1 Au2 178.63(7)
C1 N1 C2 116.4(8)
C1 N1 Au1 120.8(7)
C2 N1 Au1 122.7(6)
N1 C1 N2 123.9(9)
N2 Au2 N4 174.2(3)
N2 Au2 Cl2 92.7(2)
N4 Au2 Cl2 92.6(3)
N2 Au2 Au1 87.6(2)
N4 Au2 Au1 87.2(2)
Cl2 Au2 Au1 177.76(7)
C1 N2 C10 115.9(8)
C1 N2 Au2 120.5(6)
C10 N2 Au2 123.1(7)
C7 C2 C3 122.3(9)
C7 C2 N1 119.2(9)
C3 C2 N1 118.4(9)
C18 N3 C19 118.2(8)
C18 N3 Au1 120.1(6)
C19 N3 Au1 121.7(7)
C4 C3 C2 117.7(11)
C4 C3 C8 121.9(11)
C2 C3 C8 120.3(9)
C18 N4 C27 118.5(8)
C18 N4 Au2 120.5(7)
C27 N4 Au2 120.9(6)
C5 C4 C3 121.0(12)
C6 C5 C4 120.4(11)
C5 C6 C7 120.8(11)
C2 C7 C6 117.6(10)
C2 C7 C9 120.8(9)
C6 C7 C9 121.5(10)
C11 C10 C15 123.2(11)
C11 C10 N2 121.6(10)
C15 C10 N2 114.9(10)
C10 C11 C12 116.5(13)
C10 C11 C16 121.1(11)
C12 C11 C16 122.4(12)
C13 C12 C11 120.5(14)
C14 C13 C12 122.9(13)
C13 C14 C15 119.2(14)
C14 C15 C10 117.6(12)
C14 C15 C17 120.2(12)
C10 C15 C17 122.2(10)
N3 C18 N4 124.3(9)
C24 C19 C20 121.8(10)
C24 C19 N3 118.6(10)
C20 C19 N3 119.7(10)
C21 C20 C19 117.5(14)
C21 C20 C25 122.2(14)
C19 C20 C25 120.1(11)
C22 C21 C20 120.6(16)
C23 C22 C21 120.2(13)
C22 C23 C24 122.8(14)
C23 C24 C19 117.0(13)
C23 C24 C26 122.5(12)
C19 C24 C26 120.5(10)
C28 C27 C32 121.5(10)
C28 C27 N4 118.8(10)
C32 C27 N4 119.6(9)
C27 C28 C29 118.0(10)
C27 C28 C33 120.1(10)
C29 C28 C33 121.9(10)
C30 C29 C28 120.6(11)
C29 C30 C31 121.5(11)
C30 C31 C32 120.0(12)
C31 C32 C27 118.4(11)
C31 C32 C34 121.5(11)
C27 C32 C34 120.0(11)
C36 C35 C40 114.6(10)
C35 C36 C37 112.0(9)
C36 C37 C38 110.7(10)
C39 C38 C37 108.9(10)
C40 C39 C38 111.2(9)
C39 C40 C35 111.8(8)
C42 C41 C46 102.6(10)
C41 C42 C43 113.6(8)
C44 C43 C42 114.9(7)
C43 C44 C45 116.0(7)
C44 C45 C46 110.1(8)
C41 C46 C45 108.2(8)

loop_
_geom_bond_atom_site_label_1
_geom_bond_atom_site_label_2
_geom_bond_distance
Au1 N1 2.020(8)
Au1 N3 2.026(8)
Au1 Cl1 2.356(2)
Au1 Au2 2.5176(7)
N1 C1 1.319(13)
N1 C2 1.452(12)
C1 N2 1.324(13)
Au2 N2 2.015(8)
Au2 N4 2.028(8)
Au2 Cl2 2.365(2)
N2 C10 1.447(13)
C2 C7 1.385(15)
C2 C3 1.414(15)
N3 C18 1.320(13)
N3 C19 1.441(12)
C3 C4 1.384(16)
C3 C8 1.490(17)
N4 C18 1.327(13)
N4 C27 1.425(13)
C4 C5 1.38(2)
C5 C6 1.381(19)
C6 C7 1.404(16)
C7 C9 1.491(16)
C10 C11 1.373(16)
C10 C15 1.420(17)
C11 C12 1.397(18)
C11 C16 1.494(19)
C12 C13 1.38(2)
C13 C14 1.35(2)
C14 C15 1.395(16)
C15 C17 1.518(18)
C19 C24 1.393(16)
C19 C20 1.415(16)
C20 C21 1.39(2)
C20 C25 1.49(2)
C21 C22 1.39(3)
C22 C23 1.34(2)
C23 C24 1.389(17)
C24 C26 1.493(19)
C27 C28 1.394(15)
C27 C32 1.411(16)
C28 C29 1.399(16)
C28 C33 1.481(16)
C29 C30 1.368(19)
C30 C31 1.38(2)
C31 C32 1.390(17)
C32 C34 1.522(17)
C35 C36 1.525(9)
C35 C40 1.530(9)
C36 C37 1.527(10)
C37 C38 1.542(10)
C38 C39 1.540(10)
C39 C40 1.523(9)
C41 C42 1.510(9)
C41 C46 1.536(9)
C42 C43 1.513(9)
C43 C44 1.503(8)
C44 C45 1.523(9)
C45 C46 1.559(9)
